data_4307894
loop_
_publ_author_name
'Christian Lorber'
'Robert Choukroun'
'Laure Vendier'

_publ_contact_author
;
Christian Lorber
;
_publ_contact_author_address
;
Laboratoire de Chimie de Coordination
205 Route de Narbonne
31077 Toulouse Cedex 04
;
_publ_contact_author_email lorber@lcc-toulouse.fr
_publ_section_title
;
Reaction of p-Toluenesulfonylamide and M(NMe2)4 (M = Ti, V): Generation of
Electron-Deficient Imido Complexes of Early Transition Metals
;
_journal_name_full 'Inorganic Chemistry'
_journal_page_first 3192
_journal_page_last 3202
_journal_paper_doi 10.1021/ic062404j
_journal_volume 46
_journal_year 2007
_chemical_compound_source 'synthesis as described'
_chemical_formula_moiety 'C26 H54 Cl2 N8 O4 S2 Ti2'
_chemical_formula_sum 'C26 H54 Cl2 N8 O4 S2 Ti2'
_chemical_formula_weight 773.55
_chemical_name_systematic
;
 ?
;
_space_group_IT_number 14
_symmetry_cell_setting monoclinic
_symmetry_Int_Tables_number 14
_symmetry_space_group_name_Hall '-P 2yn'
_symmetry_space_group_name_H-M 'P 1 21/n 1'
_atom_sites_solution_hydrogens geom
_atom_sites_solution_primary direct
_atom_sites_solution_secondary difmap
_cell_angle_alpha 90
_cell_angle_beta 97.555(6)
_cell_angle_gamma 90
_cell_formula_units_Z 2
_cell_length_a 9.6076(7)
_cell_length_b 12.2159(9)
_cell_length_c 15.8021(12)
_cell_measurement_reflns_used 3500
_cell_measurement_temperature 180
_cell_measurement_theta_max 32.1036
_cell_measurement_theta_min 2.7
_cell_measurement_wavelength 0.71073
_cell_volume 1838.5(2)
_computing_cell_refinement 'CrysAlis RED, Oxford Diffraction Ltd.'
_computing_data_collection 'CrysAlis CCD, Oxford Diffraction Ltd.'
_computing_data_reduction 'CrysAlis RED, Oxford Diffraction Ltd.'
_computing_molecular_graphics 'Ortep-3 for Windows (Farrugia, 1997)'
_computing_publication_material 'WinGX publication routines (Farrugia, 1999)'
_computing_structure_refinement 'SHELXL-97 (Sheldrick, 1997)'
_computing_structure_solution 'SHELXS-97 (Sheldrick, 1997)'
_diffrn_ambient_temperature 180
_diffrn_measured_fraction_theta_full 0.941
_diffrn_measured_fraction_theta_max 0.941
_diffrn_measurement_device_type 'Oxford-Diffraction XCALIBUR'
_diffrn_measurement_method \w-\f
_diffrn_radiation_monochromator graphite
_diffrn_radiation_source 'fine-focus sealed tube'
_diffrn_radiation_type MoK\a
_diffrn_reflns_av_R_equivalents 0.034
_diffrn_reflns_av_unetI/netI 0.0561
_diffrn_reflns_limit_h_max 14
_diffrn_reflns_limit_h_min -14
_diffrn_reflns_limit_k_max 17
_diffrn_reflns_limit_k_min -18
_diffrn_reflns_limit_l_max 19
_diffrn_reflns_limit_l_min -23
_diffrn_reflns_number 18768
_diffrn_reflns_theta_full 32.1
_diffrn_reflns_theta_max 32.1
_diffrn_reflns_theta_min 2.71
_diffrn_standards_decay_% 0
_diffrn_standards_interval_count 0
_diffrn_standards_interval_time 0
_diffrn_standards_number 0
_exptl_absorpt_coefficient_mu 0.735
_exptl_absorpt_correction_T_max 0.9105
_exptl_absorpt_correction_T_min 0.8104
_exptl_absorpt_correction_type multi-scan
_exptl_absorpt_process_details
;
[c.f. r.h. blessing, acta cryst. (1995), a51, 33-38]
;
_exptl_crystal_colour red
_exptl_crystal_density_diffrn 1.397
_exptl_crystal_density_method 'not measured'
_exptl_crystal_description parallelepiped
_exptl_crystal_F_000 816
_exptl_crystal_size_max 0.4
_exptl_crystal_size_mid 0.175
_exptl_crystal_size_min 0.125
_refine_diff_density_max 0.537
_refine_diff_density_min -0.972
_refine_diff_density_rms 0.153
_refine_ls_extinction_method none
_refine_ls_goodness_of_fit_ref 1.022
_refine_ls_hydrogen_treatment constr
_refine_ls_matrix_type full
_refine_ls_number_parameters 206
_refine_ls_number_reflns 6092
_refine_ls_number_restraints 0
_refine_ls_restrained_S_all 1.022
_refine_ls_R_factor_all 0.0599
_refine_ls_R_factor_gt 0.0359
_refine_ls_shift/su_max 0.019
_refine_ls_shift/su_mean 0
_refine_ls_structure_factor_coef Fsqd
_refine_ls_weighting_details 'calc w=1/[\s^2^(Fo^2^)+(0.0593P)^2^+0.0000P] where P=(Fo^2^+2Fc^2^)/3'
_refine_ls_weighting_scheme calc
_refine_ls_wR_factor_gt 0.0948
_refine_ls_wR_factor_ref 0.1143
_reflns_number_gt 4334
_reflns_number_total 6092
_reflns_threshold_expression >2\s(I)
_cod_data_source_file ic062404jsi20061215_111655_4.cif
_cod_data_source_block (3)
_cod_database_code 4307894

loop_
_symmetry_equiv_pos_as_xyz
'x, y, z'
'-x+1/2, y+1/2, -z+1/2'
'-x, -y, -z'
'x-1/2, -y-1/2, z-1/2'

loop_
_atom_site_label
_atom_site_type_symbol
_atom_site_fract_x
_atom_site_fract_y
_atom_site_fract_z
_atom_site_U_iso_or_equiv
_atom_site_adp_type
_atom_site_occupancy
_atom_site_symmetry_multiplicity
_atom_site_calc_flag
_atom_site_refinement_flags
_atom_site_disorder_assembly
_atom_site_disorder_group
C1 C 0.63723(19) 0.99438(16) 0.29124(12) 0.0155(4) Uani 1 1 d . . .
C2 C 0.6220(2) 1.07701(18) 0.23033(13) 0.0235(4) Uani 1 1 d . . .
H2 H 0.5983 1.1475 0.2455 0.028 Uiso 1 1 calc R . .
C3 C 0.6423(2) 1.05404(19) 0.14675(13) 0.0269(5) Uani 1 1 d . . .
H3 H 0.6318 1.1094 0.106 0.032 Uiso 1 1 calc R . .
C4 C 0.6782(2) 0.94870(19) 0.12328(13) 0.0244(4) Uani 1 1 d . . .
C5 C 0.6961(2) 0.86746(18) 0.18532(13) 0.0244(4) Uani 1 1 d . . .
H5 H 0.7222 0.7974 0.1706 0.029 Uiso 1 1 calc R . .
C6 C 0.6755(2) 0.88966(17) 0.26927(13) 0.0197(4) Uani 1 1 d . . .
H6 H 0.6872 0.8347 0.3103 0.024 Uiso 1 1 calc R . .
C7 C 0.6951(3) 0.9220(2) 0.03181(14) 0.0372(6) Uani 1 1 d . . .
H7A H 0.786 0.9457 0.0202 0.056 Uiso 1 1 calc R . .
H7B H 0.6237 0.959 -0.0058 0.056 Uiso 1 1 calc R . .
H7C H 0.6864 0.8444 0.023 0.056 Uiso 1 1 calc R . .
C8 C 0.9041(2) 0.7819(2) 0.72615(14) 0.0292(5) Uani 1 1 d . . .
H8A H 0.8744 0.7281 0.7644 0.044 Uiso 1 1 calc R . .
H8B H 0.9807 0.8235 0.7552 0.044 Uiso 1 1 calc R . .
H8C H 0.9341 0.7458 0.6777 0.044 Uiso 1 1 calc R . .
C9 C 0.7419(3) 0.90821(19) 0.77259(13) 0.0278(5) Uani 1 1 d . . .
H9A H 0.8203 0.9453 0.8041 0.042 Uiso 1 1 calc R . .
H9B H 0.707 0.8538 0.8082 0.042 Uiso 1 1 calc R . .
H9C H 0.669 0.9602 0.7547 0.042 Uiso 1 1 calc R . .
C10 C 1.0059(2) 1.01051(19) 0.62503(15) 0.0271(5) Uani 1 1 d . . .
H10A H 1.005 1.0074 0.6857 0.041 Uiso 1 1 calc R . .
H10B H 1.0668 1.0686 0.6117 0.041 Uiso 1 1 calc R . .
H10C H 1.0394 0.9421 0.6055 0.041 Uiso 1 1 calc R . .
C11 C 0.8100(2) 1.13469(17) 0.61496(15) 0.0262(5) Uani 1 1 d . . .
H11A H 0.8769 1.1918 0.6096 0.039 Uiso 1 1 calc R . .
H11B H 0.7983 1.1257 0.674 0.039 Uiso 1 1 calc R . .
H11C H 0.7215 1.1539 0.5828 0.039 Uiso 1 1 calc R . .
C12 C 0.6062(3) 0.65114(19) 0.61222(17) 0.0373(6) Uani 1 1 d . . .
H12A H 0.6993 0.6251 0.6081 0.056 Uiso 1 1 calc R . .
H12B H 0.54 0.593 0.5982 0.056 Uiso 1 1 calc R . .
H12C H 0.6009 0.6757 0.6694 0.056 Uiso 1 1 calc R . .
C13 C 0.5521(2) 0.70182(19) 0.46365(14) 0.0289(5) Uani 1 1 d . . .
H13A H 0.4872 0.6417 0.4593 0.043 Uiso 1 1 calc R . .
H13B H 0.6403 0.6776 0.4481 0.043 Uiso 1 1 calc R . .
H13C H 0.5152 0.7595 0.4259 0.043 Uiso 1 1 calc R . .
N1 N 0.44187(16) 1.03362(13) 0.39321(10) 0.0156(3) Uani 1 1 d . . .
N2 N 0.78679(17) 0.85537(14) 0.69741(10) 0.0198(3) Uani 1 1 d . . .
N3 N 0.86097(17) 1.03129(13) 0.58182(10) 0.0179(3) Uani 1 1 d . . .
H3A H 0.8697 1.0441 0.526 0.022 Uiso 1 1 calc R . .
N4 N 0.57303(18) 0.74284(14) 0.55230(10) 0.0198(3) Uani 1 1 d . . .
H4 H 0.4864 0.7658 0.562 0.024 Uiso 1 1 calc R . .
O1 O 0.67475(14) 1.12827(11) 0.41921(9) 0.0206(3) Uani 1 1 d . . .
O2 O 0.66399(14) 0.93248(11) 0.44757(8) 0.0187(3) Uani 1 1 d . . .
S1 S 0.60175(5) 1.02546(4) 0.39581(3) 0.01392(10) Uani 1 1 d . . .
Ti1 Ti 0.71282(3) 0.89010(3) 0.58207(2) 0.01432(9) Uani 1 1 d . . .
Cl1 Cl 0.88634(5) 0.77857(4) 0.52027(3) 0.02461(12) Uani 1 1 d . . .

loop_
_atom_site_aniso_label
_atom_site_aniso_U_11
_atom_site_aniso_U_22
_atom_site_aniso_U_33
_atom_site_aniso_U_23
_atom_site_aniso_U_13
_atom_site_aniso_U_12
C1 0.0131(8) 0.0214(9) 0.0122(8) 0.0001(7) 0.0027(7) -0.0013(7)
C2 0.0287(11) 0.0223(10) 0.0205(10) 0.0030(8) 0.0072(8) 0.0018(8)
C3 0.0291(11) 0.0350(12) 0.0170(10) 0.0089(9) 0.0050(8) -0.0021(9)
C4 0.0208(10) 0.0389(13) 0.0146(9) -0.0028(9) 0.0057(8) -0.0077(9)
C5 0.0252(10) 0.0286(11) 0.0207(10) -0.0068(8) 0.0074(8) -0.0022(8)
C6 0.0199(9) 0.0221(10) 0.0177(9) 0.0000(8) 0.0043(8) -0.0010(8)
C7 0.0410(14) 0.0551(16) 0.0173(11) -0.0061(11) 0.0106(10) -0.0082(12)
C8 0.0256(11) 0.0388(13) 0.0221(11) 0.0085(9) -0.0008(9) 0.0072(9)
C9 0.0332(12) 0.0326(12) 0.0165(10) -0.0020(9) -0.0011(9) 0.0028(9)
C10 0.0156(9) 0.0340(12) 0.0309(12) 0.0048(9) 0.0005(8) -0.0025(8)
C11 0.0261(11) 0.0235(11) 0.0289(11) -0.0065(9) 0.0030(9) -0.0010(8)
C12 0.0485(15) 0.0233(12) 0.0376(14) 0.0099(10) -0.0041(12) -0.0064(11)
C13 0.0305(12) 0.0318(12) 0.0245(11) -0.0077(9) 0.0037(9) -0.0059(9)
N1 0.0140(7) 0.0193(8) 0.0137(7) 0.0006(6) 0.0023(6) 0.0004(6)
N2 0.0177(8) 0.0241(9) 0.0171(8) 0.0037(7) 0.0004(6) -0.0005(7)
N3 0.0171(8) 0.0220(8) 0.0148(8) 0.0005(6) 0.0023(6) -0.0006(6)
N4 0.0210(8) 0.0186(8) 0.0197(8) 0.0001(7) 0.0024(7) 0.0031(6)
O1 0.0188(7) 0.0221(7) 0.0209(7) -0.0039(6) 0.0031(6) -0.0028(5)
O2 0.0197(7) 0.0227(7) 0.0135(6) 0.0031(5) 0.0022(5) 0.0060(5)
S1 0.0136(2) 0.0169(2) 0.0114(2) 0.00040(16) 0.00220(16) 0.00127(16)
Ti1 0.01287(15) 0.01768(17) 0.01231(16) 0.00047(13) 0.00128(12) 0.00275(12)
Cl1 0.0227(2) 0.0274(3) 0.0241(3) -0.0019(2) 0.00434(19) 0.0101(2)

loop_
_atom_type_symbol
_atom_type_description
_atom_type_scat_dispersion_real
_atom_type_scat_dispersion_imag
_atom_type_scat_source
C C 0.0033 0.0016 'International Tables Vol C Tables 4.2.6.8 and 6.1.1.4'
H H 0 0 'International Tables Vol C Tables 4.2.6.8 and 6.1.1.4'
N N 0.0061 0.0033 'International Tables Vol C Tables 4.2.6.8 and 6.1.1.4'
O O 0.0106 0.006 'International Tables Vol C Tables 4.2.6.8 and 6.1.1.4'
S S 0.1246 0.1234 'International Tables Vol C Tables 4.2.6.8 and 6.1.1.4'
Ti Ti 0.2776 0.4457 'International Tables Vol C Tables 4.2.6.8 and 6.1.1.4'
Cl Cl 0.1484 0.1585 'International Tables Vol C Tables 4.2.6.8 and 6.1.1.4'

loop_
_geom_angle_atom_site_label_1
_geom_angle_atom_site_label_2
_geom_angle_atom_site_label_3
_geom_angle
_geom_angle_site_symmetry_1
_geom_angle_site_symmetry_3
_geom_angle_publ_flag
C6 C1 C2 120.26(18) . . ?
C6 C1 S1 121.37(15) . . ?
C2 C1 S1 118.35(15) . . ?
C3 C2 C1 119.8(2) . . ?
C2 C3 C4 120.6(2) . . ?
C5 C4 C3 118.90(19) . . ?
C5 C4 C7 120.1(2) . . ?
C3 C4 C7 121.0(2) . . ?
C4 C5 C6 120.8(2) . . ?
C1 C6 C5 119.54(19) . . ?
S1 N1 Ti1 149.46(11) . 3_676 ?
C9 N2 C8 108.36(16) . . ?
C9 N2 Ti1 124.19(14) . . ?
C8 N2 Ti1 127.21(14) . . ?
C11 N3 C10 108.49(17) . . ?
C11 N3 Ti1 114.73(13) . . ?
C10 N3 Ti1 115.12(13) . . ?
C12 N4 C13 110.02(18) . . ?
C12 N4 Ti1 113.53(14) . . ?
C13 N4 Ti1 118.12(13) . . ?
S1 O2 Ti1 137.87(8) . . ?
O1 S1 O2 111.98(9) . . ?
O1 S1 N1 113.34(9) . . ?
O2 S1 N1 113.28(8) . . ?
O1 S1 C1 105.97(9) . . ?
O2 S1 C1 103.76(8) . . ?
N1 S1 C1 107.67(9) . . ?
N1 Ti1 N2 96.85(7) 3_676 . ?
N1 Ti1 O2 90.60(6) 3_676 . ?
N2 Ti1 O2 170.74(6) . . ?
N1 Ti1 N3 98.16(7) 3_676 . ?
N2 Ti1 N3 90.91(7) . . ?
O2 Ti1 N3 82.55(6) . . ?
N1 Ti1 N4 88.44(7) 3_676 . ?
N2 Ti1 N4 99.09(7) . . ?
O2 Ti1 N4 86.57(6) . . ?
N3 Ti1 N4 167.31(6) . . ?
N1 Ti1 Cl1 167.54(5) 3_676 . ?
N2 Ti1 Cl1 93.97(5) . . ?
O2 Ti1 Cl1 79.28(4) . . ?
N3 Ti1 Cl1 87.80(5) . . ?
N4 Ti1 Cl1 83.76(5) . . ?

loop_
_geom_bond_atom_site_label_1
_geom_bond_atom_site_label_2
_geom_bond_distance
_geom_bond_site_symmetry_2
_geom_bond_publ_flag
C1 C6 1.388(3) . ?
C1 C2 1.389(3) . ?
C1 S1 1.7718(19) . ?
C2 C3 1.389(3) . ?
C3 C4 1.395(3) . ?
C4 C5 1.390(3) . ?
C4 C7 1.511(3) . ?
C5 C6 1.393(3) . ?
C8 N2 1.466(3) . ?
C9 N2 1.466(3) . ?
C10 N3 1.490(3) . ?
C11 N3 1.476(3) . ?
C12 N4 1.474(3) . ?
C13 N4 1.477(3) . ?
N1 S1 1.5344(16) . ?
N1 Ti1 1.8391(16) 3_676 ?
N2 Ti1 1.9148(16) . ?
N3 Ti1 2.2366(16) . ?
N4 Ti1 2.2572(17) . ?
O1 S1 1.4622(14) . ?
O2 S1 1.4791(14) . ?
O2 Ti1 2.1780(13) . ?
Ti1 N1 1.8391(16) 3_676 ?
Ti1 Cl1 2.4530(6) . ?
